data_7711702
loop_
_publ_author_name
'Zianna, Ariadni'
'Vradi, Ellie'
'Hatzidimitriou, Antonios G.'
'Kalogiannis, Stavros'
'Psomas, George'

_publ_section_title
;
 Zinc(ii) complexes of 3-bromo-5-chloro-salicylaldehyde: characterization
 and biological activity
;
_journal_name_full 'Dalton Transactions'
_journal_paper_doi 10.1039/D2DT02404G
_journal_year 2022
_chemical_formula_moiety 'C26 H14 Br2 Cl2 N2 O4 Zn1'
_chemical_formula_sum 'C26 H14 Br2 Cl2 N2 O4 Zn'
_chemical_formula_weight 714.50
_space_group_IT_number 60
_space_group_name_Hall '-P 2n 2ab'
_space_group_name_H-M_alt 'P b c n'
_symmetry_cell_setting orthorhombic
_symmetry_space_group_name_H-M 'P b c n'
_atom_sites_solution_hydrogens difmap
_atom_sites_solution_primary other
_audit_update_record
;
2022-07-18 deposited with the CCDC.	2022-11-01 downloaded from the CCDC.
;
_cell_angle_alpha 90
_cell_angle_beta 90
_cell_angle_gamma 90
_cell_formula_units_Z 4
_cell_length_a 16.877(3)
_cell_length_b 18.316(3)
_cell_length_c 8.1927(15)
_cell_measurement_reflns_used 186
_cell_measurement_temperature 295
_cell_measurement_theta_max 20
_cell_measurement_theta_min 10
_cell_volume 2532.5(8)
_computing_cell_refinement 'Apex2 (Bruker AXS, 2006)'
_computing_data_collection 'Apex2 (Bruker AXS, 2006)'
_computing_data_reduction 'Apex2 (Bruker AXS, 2006)'
_computing_molecular_graphics 'CAMERON (Watkin et al., 1996)'
_computing_publication_material 'CRYSTALS (Betteridge et al., 2003)'
_computing_structure_refinement 'CRYSTALS (Betteridge et al., 2003)'
_computing_structure_solution 'Superflip (Palatinus & Chapuis, 2007)'
_diffrn_ambient_temperature 295
_diffrn_measured_fraction_theta_full 0.976
_diffrn_measured_fraction_theta_max 0.973
_diffrn_measurement_device Area
_diffrn_measurement_device_type 'Bruker Kappa Apex2'
_diffrn_measurement_method '\f & \w scans'
_diffrn_radiation_monochromator graphite
_diffrn_radiation_type 'Mo K\a'
_diffrn_radiation_wavelength 0.71073
_diffrn_reflns_av_R_equivalents 0.020
_diffrn_reflns_limit_h_max 18
_diffrn_reflns_limit_h_min -20
_diffrn_reflns_limit_k_max 16
_diffrn_reflns_limit_k_min -21
_diffrn_reflns_limit_l_max 7
_diffrn_reflns_limit_l_min -10
_diffrn_reflns_number 14574
_diffrn_reflns_theta_full 25.242
_diffrn_reflns_theta_max 25.757
_diffrn_reflns_theta_min 1.641
_diffrn_standards_number 0
_exptl_absorpt_coefficient_mu 4.374
_exptl_absorpt_correction_T_max 0.54
_exptl_absorpt_correction_T_min 0.48
_exptl_absorpt_correction_type numerical
_exptl_absorpt_process_details
; 
 Analytical Absorption (De Meulenaer & Tompa, 1965) 
;
_exptl_crystal_colour yellow
_exptl_crystal_density_diffrn 1.874
_exptl_crystal_density_method 'not measured'
_exptl_crystal_description prism
_exptl_crystal_F_000 1400
_exptl_crystal_size_max 0.180
_exptl_crystal_size_mid 0.170
_exptl_crystal_size_min 0.140
_refine_diff_density_max 0.60
_refine_diff_density_min -0.59
_refine_ls_extinction_method None
_refine_ls_goodness_of_fit_ref 1.0000
_refine_ls_hydrogen_treatment constr
_refine_ls_matrix_type full
_refine_ls_number_parameters 168
_refine_ls_number_reflns 1791
_refine_ls_number_restraints 0
_refine_ls_R_factor_all 0.0619
_refine_ls_R_factor_gt 0.0364
_refine_ls_shift/su_max 0.0007337
_refine_ls_shift/su_mean 0.0000389
_refine_ls_structure_factor_coef Fsqd
_refine_ls_weighting_details
;
 Method= Quasi-Unit weights 
 W = 1.0 or 1./4Fsq 
;
_refine_ls_weighting_scheme calc
_refine_ls_wR_factor_all 0.0713
_refine_ls_wR_factor_gt 0.0622
_refine_ls_wR_factor_ref 0.0622
_reflns_limit_h_max 20
_reflns_limit_h_min 0
_reflns_limit_k_max 21
_reflns_limit_k_min 0
_reflns_limit_l_max 10
_reflns_limit_l_min 0
_reflns_number_gt 1791
_reflns_number_total 2360
_reflns_threshold_expression I>2.0\s(I)
_oxford_diffrn_Wilson_B_factor 1.97
_oxford_diffrn_Wilson_scale 158.48
_oxford_refine_ls_r_factor_ref 0.0364
_oxford_refine_ls_scale 0.08725(2)
_oxford_reflns_number_all 2351
_oxford_reflns_threshold_expression_ref I>2.0\s(I)
_cod_data_source_file d2dt02404g2.cif
_cod_data_source_block I_CCDC1
_cod_depositor_comments
;
The following automatic conversions were performed:

data item '_atom_sites_solution_primary' value 'Other' was changed to
'other' in accordance with the
/home/data/users/saulius/crontab/automatic-downloads/rss-feeds/RSC/lib/dictionaries/cif_core.dic
dictionary named 'cif_core.dic' version 2.4.2 last updated on
2011-04-26.

Automatic conversion script
Id: cif_fix_values 7556 2019-12-06 15:28:31Z antanas 
;
_cod_original_sg_symbol_H-M 'P b c n '
_cod_original_formula_sum 'C26 H14 Br2 Cl2 N2 O4 Zn1'
_cod_database_code 7711702

loop_
_symmetry_equiv_pos_as_xyz
x,y,z
-x,-y,-z
x,-y,z+1/2
-x,y,-z+1/2
-x+1/2,-y+1/2,z+1/2
x+1/2,y+1/2,-z+1/2
x+1/2,-y+1/2,-z
-x+1/2,y+1/2,z

loop_
_atom_site_label
_atom_site_type_symbol
_atom_site_fract_x
_atom_site_fract_y
_atom_site_fract_z
_atom_site_U_iso_or_equiv
_atom_site_occupancy
_atom_site_adp_type
_atom_site_refinement_flags_posn
_atom_site_refinement_flags_adp
_atom_site_refinement_flags_occupancy
_atom_site_disorder_assembly
_atom_site_disorder_group
_atom_site_attached_hydrogens
Zn1 Zn 0.5000 0.71069(4) 0.7500 0.0284 1.0000 Uani S T . . . .
O1 O 0.56882(17) 0.79524(19) 0.6351(4) 0.0424 1.0000 Uani . . . . . .
O2 O 0.42863(17) 0.72078(14) 0.5510(4) 0.0323 1.0000 Uani . . . . . .
N1 N 0.5663(2) 0.6219(2) 0.6576(4) 0.0305 1.0000 Uani . . . . . .
C1 C 0.5385(3) 0.8431(3) 0.5566(6) 0.0349 1.0000 Uani . . . . . .
C2 C 0.4616(3) 0.8431(2) 0.4791(5) 0.0317 1.0000 Uani . . . . . .
C3 C 0.4130(2) 0.7792(2) 0.4766(5) 0.0262 1.0000 Uani . . . . . .
C4 C 0.3434(2) 0.7864(2) 0.3777(5) 0.0338 1.0000 Uani . . . . . .
C5 C 0.3234(3) 0.8490(3) 0.2973(6) 0.0421 1.0000 Uani . . . . . .
C6 C 0.3716(3) 0.9099(3) 0.3116(6) 0.0447 1.0000 Uani . . . . . .
C7 C 0.4390(3) 0.9070(2) 0.3981(6) 0.0380 1.0000 Uani . . . . . .
C8 C 0.6295(3) 0.6232(3) 0.5650(6) 0.0437 1.0000 Uani . . . . . .
C9 C 0.6667(3) 0.5603(3) 0.5111(7) 0.0558 1.0000 Uani . . . . . .
C10 C 0.6364(3) 0.4954(3) 0.5534(7) 0.0564 1.0000 Uani . . . . . .
C11 C 0.5686(3) 0.4905(3) 0.6504(6) 0.0466 1.0000 Uani . . . . . .
C12 C 0.5318(3) 0.4245(3) 0.7029(7) 0.0585 1.0000 Uani . . . . . .
C13 C 0.5351(3) 0.5568(2) 0.7008(5) 0.0337 1.0000 Uani . . . . . .
Cl1 Cl 0.34541(9) 0.99031(9) 0.2102(2) 0.0741 1.0000 Uani . . . . . .
Br1 Br 0.27564(3) 0.70503(3) 0.35922(8) 0.0564 1.0000 Uani . . . . . .
H11 H 0.5680 0.8851 0.5440 0.0417 1.0000 Uiso R . . . . .
H51 H 0.2778 0.8502 0.2334 0.0509 1.0000 Uiso R . . . . .
H71 H 0.4712 0.9479 0.4034 0.0458 1.0000 Uiso R . . . . .
H81 H 0.6500 0.6681 0.5338 0.0531 1.0000 Uiso R . . . . .
H91 H 0.7122 0.5633 0.4467 0.0669 1.0000 Uiso R . . . . .
H101 H 0.6606 0.4532 0.5175 0.0680 1.0000 Uiso R . . . . .
H121 H 0.5529 0.3804 0.6697 0.0699 1.0000 Uiso R . . . . .

loop_
_atom_site_aniso_label
_atom_site_aniso_U_11
_atom_site_aniso_U_22
_atom_site_aniso_U_33
_atom_site_aniso_U_23
_atom_site_aniso_U_13
_atom_site_aniso_U_12
Zn1 0.0277(3) 0.0250(3) 0.0323(4) 0.0000 -0.0061(3) 0.0000
O1 0.0303(16) 0.0482(19) 0.0486(19) 0.0110(19) -0.0041(16) -0.0044(17)
O2 0.0374(17) 0.0221(16) 0.0373(17) 0.0027(14) -0.0093(14) 0.0025(13)
N1 0.0283(19) 0.034(2) 0.029(2) -0.0033(17) -0.0092(17) 0.0058(16)
C1 0.036(3) 0.036(3) 0.033(3) 0.006(2) 0.002(2) -0.009(2)
C2 0.037(3) 0.032(2) 0.026(2) 0.001(2) 0.003(2) 0.007(2)
C3 0.028(2) 0.024(2) 0.027(2) -0.0046(18) 0.0034(18) 0.0063(17)
C4 0.026(2) 0.038(2) 0.038(2) -0.001(2) -0.0011(19) 0.010(2)
C5 0.035(3) 0.058(3) 0.033(3) 0.005(2) -0.003(2) 0.011(2)
C6 0.048(3) 0.045(3) 0.041(3) 0.013(2) 0.008(2) 0.017(2)
C7 0.045(3) 0.034(3) 0.035(3) 0.010(2) 0.008(2) 0.001(2)
C8 0.035(3) 0.056(3) 0.040(3) -0.004(3) -0.005(2) 0.010(2)
C9 0.046(3) 0.072(4) 0.049(3) -0.017(3) -0.006(3) 0.024(3)
C10 0.059(3) 0.058(4) 0.052(3) -0.025(3) -0.023(3) 0.031(3)
C11 0.058(3) 0.037(3) 0.045(3) -0.010(2) -0.031(3) 0.017(2)
C12 0.080(4) 0.028(3) 0.067(5) -0.010(2) -0.044(3) 0.013(2)
C13 0.040(2) 0.028(2) 0.033(3) -0.0045(19) -0.021(2) 0.0059(19)
Cl1 0.0787(10) 0.0649(9) 0.0788(11) 0.0406(9) 0.0021(9) 0.0254(8)
Br1 0.0384(3) 0.0601(3) 0.0708(4) -0.0017(3) -0.0154(3) -0.0040(3)

loop_
_atom_type_symbol
_atom_type_scat_dispersion_real
_atom_type_scat_dispersion_imag
_atom_type_scat_Cromer_Mann_a1
_atom_type_scat_Cromer_Mann_b1
_atom_type_scat_Cromer_Mann_a2
_atom_type_scat_Cromer_Mann_b2
_atom_type_scat_Cromer_Mann_a3
_atom_type_scat_Cromer_Mann_b3
_atom_type_scat_Cromer_Mann_a4
_atom_type_scat_Cromer_Mann_b4
_atom_type_scat_Cromer_Mann_c
_atom_type_scat_source
C 0.0033 0.0016 2.3100 20.8439 1.0200 10.2075 1.5886 0.5687 0.8650 51.6512 0.2156 'International Tables Vol C 4.2.6.8 and 6.1.1.4'
H 0.0000 0.0000 0.4930 10.5109 0.3229 26.1257 0.1402 3.1424 0.0408 57.7998 0.0030 'International Tables Vol C 4.2.6.8 and 6.1.1.4'
N 0.0061 0.0033 12.2126 0.0057 3.1322 9.8933 2.0125 28.9975 1.1663 0.5826 -11.5290 'International Tables Vol C 4.2.6.8 and 6.1.1.4'
O 0.0106 0.0060 3.0485 13.2771 2.2868 5.7011 1.5463 0.3239 0.8670 32.9089 0.2508 'International Tables Vol C 4.2.6.8 and 6.1.1.4'
Cl 0.1484 0.1585 11.4604 0.0104 7.1964 1.1662 6.2556 18.5194 1.6455 47.7784 -9.5574 'International Tables Vol C 4.2.6.8 and 6.1.1.4'
Zn 0.2839 1.4301 14.0743 3.2655 7.0318 0.2333 5.1652 10.3163 2.4100 58.7097 1.3041 'International Tables Vol C 4.2.6.8 and 6.1.1.4'
Br -0.2901 2.4595 17.1789 2.1723 5.2358 16.5796 5.6377 0.2609 3.9851 41.4328 2.9557 'International Tables Vol C 4.2.6.8 and 6.1.1.4'

loop_
_geom_angle_atom_site_label_1
_geom_angle_site_symmetry_1
_geom_angle_atom_site_label_2
_geom_angle_site_symmetry_2
_geom_angle_atom_site_label_3
_geom_angle_site_symmetry_3
_geom_angle
_geom_angle_publ_flag
O1 4_656 Zn1 . N1 4_656 96.39(13) yes
O1 4_656 Zn1 . O2 4_656 84.47(12) yes
N1 4_656 Zn1 . O2 4_656 95.52(12) yes
O1 4_656 Zn1 . O1 . 87.97(18) yes
N1 4_656 Zn1 . O1 . 174.61(15) yes
O2 4_656 Zn1 . O1 . 88.03(12) yes
O1 4_656 Zn1 . O2 . 88.03(12) yes
N1 4_656 Zn1 . O2 . 92.50(12) yes
O2 4_656 Zn1 . O2 . 169.58(15) yes
O1 . Zn1 . O2 . 84.47(12) yes
O1 4_656 Zn1 . N1 . 174.61(15) yes
N1 4_656 Zn1 . N1 . 79.4(2) yes
O2 4_656 Zn1 . N1 . 92.50(12) yes
O1 . Zn1 . N1 . 96.39(13) yes
O2 . Zn1 . N1 . 95.52(12) yes
Zn1 . O1 . C1 . 121.9(3) yes
Zn1 . O2 . C3 . 126.1(3) yes
Zn1 . N1 . C8 . 128.6(3) yes
Zn1 . N1 . C13 . 112.2(3) yes
C8 . N1 . C13 . 119.1(4) yes
O1 . C1 . C2 . 128.2(4) yes
O1 . C1 . H11 . 116.0 no
C2 . C1 . H11 . 115.8 no
C1 . C2 . C3 . 121.4(4) yes
C1 . C2 . C7 . 117.1(4) yes
C3 . C2 . C7 . 121.4(4) yes
C2 . C3 . O2 . 124.6(4) yes
C2 . C3 . C4 . 113.8(4) yes
O2 . C3 . C4 . 121.6(4) yes
C3 . C4 . C5 . 123.5(4) yes
C3 . C4 . Br1 . 118.0(3) yes
C5 . C4 . Br1 . 118.4(3) yes
C4 . C5 . C6 . 119.4(4) yes
C4 . C5 . H51 . 119.6 no
C6 . C5 . H51 . 121.0 no
C5 . C6 . C7 . 120.7(4) yes
C5 . C6 . Cl1 . 119.3(4) yes
C7 . C6 . Cl1 . 120.0(4) yes
C2 . C7 . C6 . 121.1(5) yes
C2 . C7 . H71 . 119.6 no
C6 . C7 . H71 . 119.3 no
N1 . C8 . C9 . 122.6(5) yes
N1 . C8 . H81 . 118.6 no
C9 . C8 . H81 . 118.8 no
C8 . C9 . C10 . 118.8(5) yes
C8 . C9 . H91 . 120.3 no
C10 . C9 . H91 . 120.9 no
C9 . C10 . C11 . 121.2(5) yes
C9 . C10 . H101 . 119.5 no
C11 . C10 . H101 . 119.3 no
C10 . C11 . C12 . 125.7(5) yes
C10 . C11 . C13 . 116.2(5) yes
C12 . C11 . C13 . 118.1(5) yes
C11 . C12 . C12 4_656 122.0(3) yes
C11 . C12 . H121 . 119.0 no
C12 4_656 C12 . H121 . 119.0 no
C13 4_656 C13 . C11 . 119.9(3) yes
C13 4_656 C13 . N1 . 118.1(2) yes
C11 . C13 . N1 . 122.0(4) yes

loop_
_geom_bond_atom_site_label_1
_geom_bond_site_symmetry_1
_geom_bond_atom_site_label_2
_geom_bond_site_symmetry_2
_geom_bond_distance
_geom_bond_publ_flag
Zn1 . O1 4_656 2.153(3) yes
Zn1 . N1 4_656 2.115(4) yes
Zn1 . O2 4_656 2.036(3) yes
Zn1 . O1 . 2.153(3) yes
Zn1 . O2 . 2.036(3) yes
Zn1 . N1 . 2.115(4) yes
O1 . C1 . 1.201(5) yes
O2 . C3 . 1.259(4) yes
N1 . C8 . 1.309(6) yes
N1 . C13 . 1.350(5) yes
C1 . C2 . 1.444(6) yes
C1 . H11 . 0.923 no
C2 . C3 . 1.431(6) yes
C2 . C7 . 1.398(6) yes
C3 . C4 . 1.433(6) yes
C4 . C5 . 1.365(6) yes
C4 . Br1 . 1.884(5) yes
C5 . C6 . 1.386(7) yes
C5 . H51 . 0.931 no
C6 . C7 . 1.341(7) yes
C6 . Cl1 . 1.747(5) yes
C7 . H71 . 0.926 no
C8 . C9 . 1.384(7) yes
C8 . H81 . 0.927 no
C9 . C10 . 1.340(8) yes
C9 . H91 . 0.933 no
C10 . C11 . 1.396(8) yes
C10 . H101 . 0.922 no
C11 . C12 . 1.425(7) yes
C11 . C13 . 1.402(6) yes
C12 . C12 4_656 1.323(12) yes
C12 . H121 . 0.924 no
C13 . C13 4_656 1.433(9) yes
